data_2224190
loop_
_publ_author_name
'Baidya, Mahiuddin'
'Mayr, Herbert'
'Mayer, Peter'

_publ_section_title
;
 Benzhydryl phenyl sulfone
;
_journal_coeditor_code DS2011
_journal_issue 12
_journal_name_full 'Acta Crystallographica Section E'
_journal_page_first o3224
_journal_paper_doi 10.1107/S1600536809050363
_journal_volume 65
_journal_year 2009
_chemical_formula_iupac 'C19 H16 O2 S'
_chemical_formula_moiety 'C19 H16 O2 S'
_chemical_formula_sum 'C19 H16 O2 S'
_chemical_formula_weight 308.395
_chemical_name_common 'Benzhydryl Phenyl Sulfone'
_chemical_name_systematic
;
Benzhydryl phenyl sulfone
;
_space_group_IT_number 29
_symmetry_cell_setting orthorhombic
_symmetry_space_group_name_Hall 'P 2c -2ac'
_symmetry_space_group_name_H-M 'P c a 21'
_atom_sites_solution_hydrogens geom
_atom_sites_solution_primary direct
_atom_sites_solution_secondary difmap
_audit_creation_method SHELXL97
_cell_angle_alpha 90.00
_cell_angle_beta 90.00
_cell_angle_gamma 90.00
_cell_formula_units_Z 4
_cell_length_a 16.3250(4)
_cell_length_b 5.79790(10)
_cell_length_c 16.4983(4)
_cell_measurement_reflns_used 6504
_cell_measurement_temperature 200(2)
_cell_measurement_theta_max 27.485
_cell_measurement_theta_min 3.134
_cell_volume 1561.58(6)
_computing_cell_refinement 'SCALEPACK (Otwinowski & Minor, 1997)'
_computing_data_collection 'COLLECT (Hooft, 2004)'
_computing_data_reduction 'DENZO and SCALEPACK (Otwinowski & Minor, 1997)'
_computing_molecular_graphics
;
ORTEP-3 (Farrugia, 1997) and Mercury (Macrae <i>et al.</i>,
2006)
;
_computing_publication_material 'PLATON (Spek, 2009)'
_computing_structure_refinement 'SHELXL97 (Sheldrick, 2008)'
_computing_structure_solution 'SIR97 (Altomare <i>et al.</i>, 1999)'
_diffrn_ambient_temperature 200(2)
_diffrn_detector_area_resol_mean 9
_diffrn_measured_fraction_theta_full 0.997
_diffrn_measured_fraction_theta_max 0.997
_diffrn_measurement_device '95mm CCD camera on \k-goniostat'
_diffrn_measurement_device_type 'Nonius KappaCCD'
_diffrn_measurement_method 'CCD; rotation images; thick slices, phi/omega-scan'
_diffrn_radiation_monochromator 'MONTEL, graded multilayered X-ray optics'
_diffrn_radiation_source 'rotating anode'
_diffrn_radiation_type MoK\a
_diffrn_radiation_wavelength 0.71073
_diffrn_reflns_av_R_equivalents 0.0269
_diffrn_reflns_av_sigmaI/netI 0.0282
_diffrn_reflns_limit_h_max 21
_diffrn_reflns_limit_h_min -21
_diffrn_reflns_limit_k_max 6
_diffrn_reflns_limit_k_min -7
_diffrn_reflns_limit_l_max 20
_diffrn_reflns_limit_l_min -21
_diffrn_reflns_number 11675
_diffrn_reflns_theta_full 27.47
_diffrn_reflns_theta_max 27.47
_diffrn_reflns_theta_min 3.51
_diffrn_standards_number 0
_exptl_absorpt_coefficient_mu 0.211
_exptl_absorpt_correction_type none
_exptl_crystal_colour colourless
_exptl_crystal_density_diffrn 1.31177(5)
_exptl_crystal_density_method 'not measured'
_exptl_crystal_description rod
_exptl_crystal_F_000 648
_exptl_crystal_size_max 0.20
_exptl_crystal_size_mid 0.10
_exptl_crystal_size_min 0.09
_refine_diff_density_max 0.136
_refine_diff_density_min -0.279
_refine_ls_abs_structure_details 'Flack (1983), 1646 Friedel pairs'
_refine_ls_abs_structure_Flack -0.03(6)
_refine_ls_extinction_method none
_refine_ls_goodness_of_fit_ref 1.043
_refine_ls_hydrogen_treatment constr
_refine_ls_matrix_type full
_refine_ls_number_parameters 199
_refine_ls_number_reflns 3499
_refine_ls_number_restraints 1
_refine_ls_restrained_S_all 1.043
_refine_ls_R_factor_all 0.0382
_refine_ls_R_factor_gt 0.0313
_refine_ls_shift/su_max 0.000
_refine_ls_shift/su_mean 0.000
_refine_ls_structure_factor_coef Fsqd
_refine_ls_weighting_details 'calc w=1/[\s^2^(Fo^2^)+(0.0396P)^2^+0.2163P] where P=(Fo^2^+2Fc^2^)/3'
_refine_ls_weighting_scheme calc
_refine_ls_wR_factor_gt 0.0712
_refine_ls_wR_factor_ref 0.0753
_reflns_number_gt 3136
_reflns_number_total 3499
_reflns_threshold_expression I>2sigma(I)
_cod_data_source_file ds2011.cif
_cod_data_source_block I
_cod_database_code 2224190
_cod_database_fobs_code 2224190

loop_
_symmetry_equiv_pos_as_xyz
'x, y, z'
'-x, -y, z+1/2'
'-x+1/2, y, z+1/2'
'x+1/2, -y, z'

loop_
_atom_site_type_symbol
_atom_site_label
_atom_site_fract_x
_atom_site_fract_y
_atom_site_fract_z
_atom_site_U_iso_or_equiv
_atom_site_adp_type
_atom_site_calc_flag
_atom_site_refinement_flags
_atom_site_occupancy
_atom_site_disorder_assembly
_atom_site_disorder_group
S S1 0.06340(2) 0.12898(6) 0.26302(3) 0.02887(10) Uani d . 1 . .
O O1 0.08669(8) 0.1945(2) 0.34378(7) 0.0408(3) Uani d . 1 . .
O O2 0.03981(7) -0.10715(19) 0.24877(8) 0.0384(3) Uani d . 1 . .
C C1 -0.01788(10) 0.3229(3) 0.23092(10) 0.0276(3) Uani d . 1 . .
H H1 0.0034 0.4820 0.2409 0.033 Uiso calc R 1 . .
C C2 -0.03155(9) 0.3073(3) 0.14009(10) 0.0272(3) Uani d . 1 . .
C C3 -0.06491(11) 0.1160(3) 0.10143(11) 0.0347(4) Uani d . 1 . .
H H3 -0.0816 -0.0139 0.1324 0.042 Uiso calc R 1 . .
C C4 -0.07391(11) 0.1141(3) 0.01781(12) 0.0405(4) Uani d . 1 . .
H H4 -0.0964 -0.0180 -0.0080 0.049 Uiso calc R 1 . .
C C5 -0.05082(12) 0.2999(4) -0.02807(12) 0.0428(4) Uani d . 1 . .
H H5 -0.0576 0.2970 -0.0853 0.051 Uiso calc R 1 . .
C C6 -0.01740(12) 0.4927(4) 0.00955(13) 0.0451(5) Uani d . 1 . .
H H6 -0.0008 0.6218 -0.0218 0.054 Uiso calc R 1 . .
C C7 -0.00847(11) 0.4955(3) 0.09276(11) 0.0363(4) Uani d . 1 . .
H H7 0.0138 0.6283 0.1182 0.044 Uiso calc R 1 . .
C C8 -0.09145(10) 0.2969(3) 0.28610(9) 0.0304(4) Uani d . 1 . .
C C9 -0.14154(12) 0.1021(3) 0.28814(12) 0.0431(4) Uani d . 1 . .
H H9 -0.1290 -0.0274 0.2551 0.052 Uiso calc R 1 . .
C C10 -0.20970(13) 0.0971(4) 0.33832(13) 0.0500(5) Uani d . 1 . .
H H10 -0.2444 -0.0343 0.3383 0.060 Uiso calc R 1 . .
C C11 -0.22748(13) 0.2805(4) 0.38811(13) 0.0531(5) Uani d . 1 . .
H H11 -0.2740 0.2751 0.4227 0.064 Uiso calc R 1 . .
C C12 -0.17763(14) 0.4719(4) 0.38771(14) 0.0547(5) Uani d . 1 . .
H H12 -0.1895 0.5985 0.4223 0.066 Uiso calc R 1 . .
C C13 -0.10994(12) 0.4802(3) 0.33668(11) 0.0406(4) Uani d . 1 . .
H H13 -0.0760 0.6133 0.3365 0.049 Uiso calc R 1 . .
C C14 0.14411(10) 0.2005(3) 0.19613(10) 0.0292(3) Uani d . 1 . .
C C15 0.18653(11) 0.4044(3) 0.20890(12) 0.0407(4) Uani d . 1 . .
H H15 0.1739 0.5002 0.2539 0.049 Uiso calc R 1 . .
C C16 0.24784(12) 0.4662(3) 0.15468(14) 0.0479(5) Uani d . 1 . .
H H16 0.2775 0.6055 0.1623 0.057 Uiso calc R 1 . .
C C17 0.26549(12) 0.3259(4) 0.09010(13) 0.0503(5) Uani d . 1 . .
H H17 0.3075 0.3691 0.0532 0.060 Uiso calc R 1 . .
C C18 0.22315(13) 0.1231(4) 0.07798(14) 0.0517(5) Uani d . 1 . .
H H18 0.2364 0.0267 0.0333 0.062 Uiso calc R 1 . .
C C19 0.16122(12) 0.0598(3) 0.13093(12) 0.0403(4) Uani d . 1 . .
H H19 0.1311 -0.0782 0.1224 0.048 Uiso calc R 1 . .

loop_
_atom_site_aniso_label
_atom_site_aniso_U_11
_atom_site_aniso_U_22
_atom_site_aniso_U_33
_atom_site_aniso_U_12
_atom_site_aniso_U_13
_atom_site_aniso_U_23
S1 0.03180(18) 0.02898(18) 0.02584(18) 0.00027(14) -0.00044(18) 0.00176(17)
O1 0.0447(7) 0.0530(8) 0.0247(6) 0.0025(6) -0.0042(5) 0.0005(5)
O2 0.0408(6) 0.0273(6) 0.0471(9) -0.0006(4) 0.0029(6) 0.0047(5)
C1 0.0315(8) 0.0251(8) 0.0263(8) -0.0019(6) 0.0000(7) -0.0014(6)
C2 0.0257(7) 0.0301(8) 0.0258(8) 0.0028(6) 0.0008(6) 0.0011(6)
C3 0.0384(9) 0.0357(9) 0.0301(9) -0.0062(7) -0.0017(7) -0.0001(7)
C4 0.0394(9) 0.0507(11) 0.0312(10) -0.0053(8) -0.0032(8) -0.0060(8)
C5 0.0423(10) 0.0597(12) 0.0262(9) 0.0046(9) -0.0005(8) 0.0006(8)
C6 0.0561(13) 0.0471(11) 0.0321(9) 0.0014(9) 0.0063(9) 0.0098(7)
C7 0.0440(10) 0.0316(9) 0.0334(9) -0.0002(7) 0.0045(7) 0.0013(7)
C8 0.0327(8) 0.0324(8) 0.0261(9) 0.0015(6) -0.0017(6) 0.0028(6)
C9 0.0433(10) 0.0450(11) 0.0410(11) -0.0093(8) 0.0040(8) -0.0017(8)
C10 0.0403(10) 0.0638(13) 0.0460(12) -0.0138(9) 0.0040(9) 0.0146(10)
C11 0.0409(10) 0.0738(14) 0.0445(12) 0.0098(10) 0.0133(9) 0.0159(11)
C12 0.0575(13) 0.0597(13) 0.0470(12) 0.0113(10) 0.0174(10) -0.0022(10)
C13 0.0465(10) 0.0412(10) 0.0340(10) 0.0044(8) 0.0048(8) -0.0049(8)
C14 0.0270(8) 0.0333(8) 0.0273(8) 0.0008(6) -0.0026(7) 0.0016(7)
C15 0.0384(10) 0.0429(10) 0.0409(11) -0.0064(8) -0.0044(8) -0.0039(8)
C16 0.0340(9) 0.0507(11) 0.0589(13) -0.0111(9) -0.0065(9) 0.0088(10)
C17 0.0320(9) 0.0683(13) 0.0505(12) 0.0027(9) 0.0089(9) 0.0144(10)
C18 0.0466(11) 0.0625(13) 0.0459(12) 0.0048(9) 0.0128(10) -0.0074(10)
C19 0.0402(9) 0.0394(9) 0.0414(11) 0.0016(8) 0.0045(8) -0.0056(8)

loop_
_atom_type_symbol
_atom_type_description
_atom_type_scat_dispersion_real
_atom_type_scat_dispersion_imag
_atom_type_scat_source
C C 0.0033 0.0016 'International Tables Vol C Tables 4.2.6.8 and 6.1.1.4'
H H 0.0000 0.0000 'International Tables Vol C Tables 4.2.6.8 and 6.1.1.4'
O O 0.0106 0.0060 'International Tables Vol C Tables 4.2.6.8 and 6.1.1.4'
S S 0.1246 0.1234 'International Tables Vol C Tables 4.2.6.8 and 6.1.1.4'

loop_
_geom_angle_atom_site_label_1
_geom_angle_atom_site_label_2
_geom_angle_atom_site_label_3
_geom_angle_site_symmetry_1
_geom_angle_site_symmetry_3
_geom_angle
_geom_angle_publ_flag
O1 S1 O2 . . 118.23(7) ?
O1 S1 C14 . . 108.64(8) ?
O2 S1 C14 . . 108.67(8) ?
O1 S1 C1 . . 107.45(8) ?
O2 S1 C1 . . 110.16(7) ?
C14 S1 C1 . . 102.53(8) ?
C8 C1 C2 . . 118.10(14) ?
C8 C1 S1 . . 110.02(11) ?
C2 C1 S1 . . 110.99(11) ?
C8 C1 H1 . . 105.6 ?
C2 C1 H1 . . 105.6 ?
S1 C1 H1 . . 105.6 ?
C3 C2 C7 . . 118.25(15) ?
C3 C2 C1 . . 123.92(15) ?
C7 C2 C1 . . 117.83(14) ?
C4 C3 C2 . . 120.27(16) ?
C4 C3 H3 . . 119.9 ?
C2 C3 H3 . . 119.9 ?
C5 C4 C3 . . 120.94(18) ?
C5 C4 H4 . . 119.5 ?
C3 C4 H4 . . 119.5 ?
C4 C5 C6 . . 119.59(18) ?
C4 C5 H5 . . 120.2 ?
C6 C5 H5 . . 120.2 ?
C7 C6 C5 . . 119.67(18) ?
C7 C6 H6 . . 120.2 ?
C5 C6 H6 . . 120.2 ?
C6 C7 C2 . . 121.27(17) ?
C6 C7 H7 . . 119.4 ?
C2 C7 H7 . . 119.4 ?
C13 C8 C9 . . 118.64(17) ?
C13 C8 C1 . . 117.33(15) ?
C9 C8 C1 . . 124.03(15) ?
C10 C9 C8 . . 120.08(19) ?
C10 C9 H9 . . 120.0 ?
C8 C9 H9 . . 120.0 ?
C11 C10 C9 . . 120.67(19) ?
C11 C10 H10 . . 119.7 ?
C9 C10 H10 . . 119.7 ?
C10 C11 C12 . . 119.74(19) ?
C10 C11 H11 . . 120.1 ?
C12 C11 H11 . . 120.1 ?
C11 C12 C13 . . 120.05(19) ?
C11 C12 H12 . . 120.0 ?
C13 C12 H12 . . 120.0 ?
C8 C13 C12 . . 120.79(18) ?
C8 C13 H13 . . 119.6 ?
C12 C13 H13 . . 119.6 ?
C19 C14 C15 . . 121.46(17) ?
C19 C14 S1 . . 119.94(13) ?
C15 C14 S1 . . 118.53(13) ?
C14 C15 C16 . . 118.82(18) ?
C14 C15 H15 . . 120.6 ?
C16 C15 H15 . . 120.6 ?
C17 C16 C15 . . 119.91(18) ?
C17 C16 H16 . . 120.0 ?
C15 C16 H16 . . 120.0 ?
C16 C17 C18 . . 120.89(19) ?
C16 C17 H17 . . 119.6 ?
C18 C17 H17 . . 119.6 ?
C17 C18 C19 . . 120.03(19) ?
C17 C18 H18 . . 120.0 ?
C19 C18 H18 . . 120.0 ?
C14 C19 C18 . . 118.88(18) ?
C14 C19 H19 . . 120.6 ?
C18 C19 H19 . . 120.6 ?

loop_
_geom_bond_atom_site_label_1
_geom_bond_atom_site_label_2
_geom_bond_site_symmetry_2
_geom_bond_distance
_geom_bond_publ_flag
S1 O1 . 1.4366(13) ?
S1 O2 . 1.4415(12) ?
S1 C14 . 1.7681(17) ?
S1 C1 . 1.8180(16) ?
C1 C8 . 1.514(2) ?
C1 C2 . 1.518(2) ?
C1 H1 . 1.0000 ?
C2 C3 . 1.390(2) ?
C2 C7 . 1.394(2) ?
C3 C4 . 1.387(3) ?
C3 H3 . 0.9500 ?
C4 C5 . 1.369(3) ?
C4 H4 . 0.9500 ?
C5 C6 . 1.390(3) ?
C5 H5 . 0.9500 ?
C6 C7 . 1.381(3) ?
C6 H6 . 0.9500 ?
C7 H7 . 0.9500 ?
C8 C13 . 1.385(2) ?
C8 C9 . 1.395(3) ?
C9 C10 . 1.387(3) ?
C9 H9 . 0.9500 ?
C10 C11 . 1.374(3) ?
C10 H10 . 0.9500 ?
C11 C12 . 1.376(3) ?
C11 H11 . 0.9500 ?
C12 C13 . 1.390(3) ?
C12 H12 . 0.9500 ?
C13 H13 . 0.9500 ?
C14 C19 . 1.379(2) ?
C14 C15 . 1.386(2) ?
C15 C16 . 1.389(3) ?
C15 H15 . 0.9500 ?
C16 C17 . 1.371(3) ?
C16 H16 . 0.9500 ?
C17 C18 . 1.378(3) ?
C17 H17 . 0.9500 ?
C18 C19 . 1.386(3) ?
C18 H18 . 0.9500 ?
C19 H19 . 0.9500 ?

loop_
_geom_hbond_atom_site_label_D
_geom_hbond_atom_site_label_H
_geom_hbond_atom_site_label_A
_geom_hbond_site_symmetry_A
_geom_hbond_distance_DH
_geom_hbond_distance_HA
_geom_hbond_distance_DA
_geom_hbond_angle_DHA
_geom_hbond_publ_flag
C1 H1 O2 1_565 1.00 2.46 3.449(2) 171 yes
C4 H4 O1 2_554 0.95 2.66 3.390(2) 134 yes
C7 H7 O2 1_565 0.95 2.68 3.543(2) 152 yes

loop_
_geom_torsion_atom_site_label_1
_geom_torsion_atom_site_label_2
_geom_torsion_atom_site_label_3
_geom_torsion_atom_site_label_4
_geom_torsion_site_symmetry_1
_geom_torsion_site_symmetry_2
_geom_torsion_site_symmetry_3
_geom_torsion_site_symmetry_4
_geom_torsion
_geom_torsion_publ_flag
O1 S1 C1 C8 . . . . -61.76(13) ?
O2 S1 C1 C8 . . . . 68.31(13) ?
C14 S1 C1 C8 . . . . -176.16(11) ?
O1 S1 C1 C2 . . . . 165.65(11) ?
O2 S1 C1 C2 . . . . -64.28(13) ?
C14 S1 C1 C2 . . . . 51.25(12) ?
C8 C1 C2 C3 . . . . -59.0(2) ?
S1 C1 C2 C3 . . . . 69.33(18) ?
C8 C1 C2 C7 . . . . 121.61(17) ?
S1 C1 C2 C7 . . . . -110.03(15) ?
C7 C2 C3 C4 . . . . 0.6(3) ?
C1 C2 C3 C4 . . . . -178.76(17) ?
C2 C3 C4 C5 . . . . -0.5(3) ?
C3 C4 C5 C6 . . . . 0.4(3) ?
C4 C5 C6 C7 . . . . -0.5(3) ?
C5 C6 C7 C2 . . . . 0.7(3) ?
C3 C2 C7 C6 . . . . -0.7(3) ?
C1 C2 C7 C6 . . . . 178.68(17) ?
C2 C1 C8 C13 . . . . -120.05(16) ?
S1 C1 C8 C13 . . . . 111.14(15) ?
C2 C1 C8 C9 . . . . 59.2(2) ?
S1 C1 C8 C9 . . . . -69.59(19) ?
C13 C8 C9 C10 . . . . 1.9(3) ?
C1 C8 C9 C10 . . . . -177.35(17) ?
C8 C9 C10 C11 . . . . -1.8(3) ?
C9 C10 C11 C12 . . . . 0.6(3) ?
C10 C11 C12 C13 . . . . 0.5(3) ?
C9 C8 C13 C12 . . . . -0.9(3) ?
C1 C8 C13 C12 . . . . 178.46(18) ?
C11 C12 C13 C8 . . . . -0.3(3) ?
O1 S1 C14 C19 . . . . 144.32(14) ?
O2 S1 C14 C19 . . . . 14.45(16) ?
C1 S1 C14 C19 . . . . -102.16(15) ?
O1 S1 C14 C15 . . . . -38.52(16) ?
O2 S1 C14 C15 . . . . -168.39(13) ?
C1 S1 C14 C15 . . . . 75.01(15) ?
C19 C14 C15 C16 . . . . -0.3(3) ?
S1 C14 C15 C16 . . . . -177.45(15) ?
C14 C15 C16 C17 . . . . -0.2(3) ?
C15 C16 C17 C18 . . . . 0.0(3) ?
C16 C17 C18 C19 . . . . 0.7(3) ?
C15 C14 C19 C18 . . . . 1.0(3) ?
S1 C14 C19 C18 . . . . 178.09(15) ?
C17 C18 C19 C14 . . . . -1.2(3) ?

loop_
_cod_related_entry_id
_cod_related_entry_database
_cod_related_entry_code
1 ChemSpider 195822
